data_1507744
loop_
_publ_author_name
'Liu, Xiaozu'
'Lee, Chi-Sing'

_publ_section_title
;
 Total synthesis of (-)-teucvidin.
;
_journal_issue 11
_journal_name_full 'Organic letters'
_journal_page_first 2886
_journal_page_last 2889
_journal_paper_doi 10.1021/ol301098s
_journal_volume 14
_journal_year 2012
_chemical_formula_sum 'C17 H22 O4'
_chemical_formula_weight 290.35
_chemical_name_systematic
; 
 ? 
;
_space_group_IT_number 2
_symmetry_cell_setting triclinic
_symmetry_space_group_name_Hall '-P 1'
_symmetry_space_group_name_H-M 'P -1'
_atom_sites_solution_hydrogens geom
_atom_sites_solution_primary direct
_atom_sites_solution_secondary difmap
_audit_creation_method SHELXL-97
_cell_angle_alpha 84.347(7)
_cell_angle_beta 73.511(7)
_cell_angle_gamma 68.007(5)
_cell_formula_units_Z 2
_cell_length_a 8.2806(6)
_cell_length_b 8.7559(2)
_cell_length_c 11.7722(2)
_cell_measurement_reflns_used 8614
_cell_measurement_temperature 297(2)
_cell_measurement_theta_max 62.30
_cell_measurement_theta_min 6.70
_cell_volume 758.84(7)
_computing_cell_refinement 'CrystalClear-SM 2.0 r4'
_computing_data_collection 'CrystalClear-SM 2.0 r4 (Rigaku, 2009)'
_computing_data_reduction 'CrystalClear-SM 2.0 r4'
_computing_molecular_graphics 'CrystalStructure 4.0 (Rigaku, 2009)'
_computing_publication_material 'CrystalStructure 4.0'
_computing_structure_refinement 'SHELXL-97 (Sheldrick, 1997)'
_computing_structure_solution 'SHELXS-97 (Sheldrick, 1990)'
_diffrn_ambient_temperature 297(2)
_diffrn_measured_fraction_theta_full 0.986
_diffrn_measured_fraction_theta_max 0.986
_diffrn_measurement_device_type 'Rigaku Saturn944 CCD'
_diffrn_measurement_method \w
_diffrn_radiation_monochromator graphite
_diffrn_radiation_source 'fine-focus sealed tube'
_diffrn_radiation_type CuK\a
_diffrn_radiation_wavelength 1.54178
_diffrn_reflns_av_R_equivalents 0.0317
_diffrn_reflns_av_sigmaI/netI 0.0255
_diffrn_reflns_limit_h_max 9
_diffrn_reflns_limit_h_min -7
_diffrn_reflns_limit_k_max 9
_diffrn_reflns_limit_k_min -9
_diffrn_reflns_limit_l_max 13
_diffrn_reflns_limit_l_min -13
_diffrn_reflns_number 9233
_diffrn_reflns_theta_full 59.99
_diffrn_reflns_theta_max 59.99
_diffrn_reflns_theta_min 6.69
_exptl_absorpt_coefficient_mu 0.727
_exptl_absorpt_correction_T_max 0.9646
_exptl_absorpt_correction_T_min 0.7126
_exptl_absorpt_correction_type multi-scan
_exptl_absorpt_process_details 'Jacobson, R. (1998) Private communication'
_exptl_crystal_colour colorless
_exptl_crystal_density_diffrn 1.271
_exptl_crystal_density_method 'not measured'
_exptl_crystal_description platelet
_exptl_crystal_F_000 312
_exptl_crystal_size_max 0.50
_exptl_crystal_size_mid 0.30
_exptl_crystal_size_min 0.05
_refine_diff_density_max 0.405
_refine_diff_density_min -0.214
_refine_diff_density_rms 0.044
_refine_ls_extinction_method none
_refine_ls_goodness_of_fit_ref 1.086
_refine_ls_hydrogen_treatment noref
_refine_ls_matrix_type full
_refine_ls_number_parameters 190
_refine_ls_number_reflns 2228
_refine_ls_number_restraints 0
_refine_ls_restrained_S_all 1.086
_refine_ls_R_factor_all 0.0716
_refine_ls_R_factor_gt 0.0555
_refine_ls_shift/su_max 0.000
_refine_ls_shift/su_mean 0.000
_refine_ls_structure_factor_coef Fsqd
_refine_ls_weighting_details 'calc w=1/[\s^2^(Fo^2^)+(0.0500P)^2^+0.5000P] where P=(Fo^2^+2Fc^2^)/3'
_refine_ls_weighting_scheme calc
_refine_ls_wR_factor_gt 0.1269
_refine_ls_wR_factor_ref 0.1381
_reflns_number_gt 1756
_reflns_number_total 2228
_reflns_threshold_expression >2sigma(I)
_cod_data_source_file ol301098s_si_002.cif
_cod_data_source_block liu
_cod_original_cell_volume 758.84(6)
_cod_database_code 1507744

loop_
_symmetry_equiv_pos_as_xyz
'x, y, z'
'-x, -y, -z'

loop_
_atom_site_label
_atom_site_type_symbol
_atom_site_fract_x
_atom_site_fract_y
_atom_site_fract_z
_atom_site_U_iso_or_equiv
_atom_site_adp_type
_atom_site_occupancy
_atom_site_symmetry_multiplicity
_atom_site_calc_flag
_atom_site_refinement_flags
O1 O 0.3117(3) 0.8203(3) 0.45387(15) 0.0700(5) Uani 1 1 d .
O2 O 0.1646(4) 1.0579(3) 0.37519(19) 0.0994(8) Uani 1 1 d .
O3 O 0.2866(3) 0.6464(3) 1.00648(18) 0.0838(7) Uani 1 1 d .
O4 O 0.3762(3) 0.8574(2) 0.96816(15) 0.0628(5) Uani 1 1 d .
C1 C 0.3726(3) 0.7727(3) 0.56012(19) 0.0534(6) Uani 1 1 d .
H1 H 0.5050 0.7309 0.5386 0.064 Uiso 1 1 calc R
C2 C 0.3070(3) 0.6452(3) 0.6325(2) 0.0531(6) Uani 1 1 d .
H2A H 0.3636 0.5408 0.5900 0.064 Uiso 1 1 calc R
H2B H 0.1771 0.6795 0.6464 0.064 Uiso 1 1 calc R
C3 C 0.3551(3) 0.6253(3) 0.7509(2) 0.0473(6) Uani 1 1 d .
H3 H 0.3083 0.5438 0.7964 0.057 Uiso 1 1 calc R
C4 C 0.2577(3) 0.7892(3) 0.82423(18) 0.0407(5) Uani 1 1 d .
C5 C 0.3110(3) 0.9334(3) 0.75345(18) 0.0431(5) Uani 1 1 d .
H5 H 0.4369 0.9119 0.7509 0.052 Uiso 1 1 calc R
C6 C 0.1965(4) 1.1089(3) 0.8035(2) 0.0549(6) Uani 1 1 d .
H6B H 0.0713 1.1183 0.8341 0.066 Uiso 1 1 calc R
H6A H 0.2369 1.1263 0.8691 0.066 Uiso 1 1 calc R
C7 C 0.2071(4) 1.2423(3) 0.7128(3) 0.0721(8) Uani 1 1 d .
H7B H 0.3320 1.2339 0.6818 0.087 Uiso 1 1 calc R
H7A H 0.1381 1.3494 0.7506 0.087 Uiso 1 1 calc R
C8 C 0.1329(4) 1.2274(3) 0.6100(3) 0.0701(8) Uani 1 1 d .
H8B H 0.0026 1.2589 0.6368 0.084 Uiso 1 1 calc R
H8A H 0.1612 1.2997 0.5460 0.084 Uiso 1 1 calc R
C9 C 0.2181(3) 1.0533(3) 0.5681(2) 0.0551(6) Uani 1 1 d .
C10 C 0.3014(3) 0.9284(3) 0.62908(19) 0.0461(5) Uani 1 1 d .
C11 C 0.2235(4) 0.9879(4) 0.4565(2) 0.0685(8) Uani 1 1 d .
C12 C 0.5600(3) 0.5562(3) 0.7340(2) 0.0630(7) Uani 1 1 d .
H12C H 0.6131 0.4567 0.6875 0.094 Uiso 1 1 calc R
H12B H 0.5851 0.5328 0.8099 0.094 Uiso 1 1 calc R
H12A H 0.6103 0.6357 0.6939 0.094 Uiso 1 1 calc R
C13 C 0.3084(3) 0.7553(3) 0.9416(2) 0.0459(5) Uani 1 1 d .
C14 C 0.4226(5) 0.8305(4) 1.0801(2) 0.0745(8) Uani 1 1 d .
H14C H 0.4711 0.9106 1.0903 0.112 Uiso 1 1 calc R
H14B H 0.5112 0.7219 1.0806 0.112 Uiso 1 1 calc R
H14A H 0.3163 0.8413 1.1437 0.112 Uiso 1 1 calc R
C15 C 0.0486(3) 0.8367(3) 0.85542(19) 0.0455(5) Uani 1 1 d .
H15A H -0.0070 0.9223 0.9159 0.055 Uiso 1 1 calc R
H15B H 0.0090 0.8839 0.7855 0.055 Uiso 1 1 calc R
C16 C -0.0219(3) 0.7010(3) 0.8983(2) 0.0521(6) Uani 1 1 d .
H16 H 0.0158 0.6366 0.9603 0.063 Uiso 1 1 calc R
C17 C -0.1320(4) 0.6672(4) 0.8546(3) 0.0707(8) Uani 1 1 d .
H17B H -0.1724 0.7292 0.7925 0.085 Uiso 1 1 calc R
H17A H -0.1708 0.5810 0.8854 0.085 Uiso 1 1 calc R

loop_
_atom_site_aniso_label
_atom_site_aniso_U_11
_atom_site_aniso_U_22
_atom_site_aniso_U_33
_atom_site_aniso_U_23
_atom_site_aniso_U_13
_atom_site_aniso_U_12
O1 0.0842(13) 0.0844(14) 0.0422(10) -0.0009(9) -0.0186(9) -0.0298(11)
O2 0.1190(19) 0.1231(19) 0.0593(13) 0.0247(13) -0.0439(13) -0.0386(15)
O3 0.1284(18) 0.0944(15) 0.0749(13) 0.0426(12) -0.0617(13) -0.0768(14)
O4 0.0902(13) 0.0678(11) 0.0570(10) 0.0144(8) -0.0404(9) -0.0464(10)
C1 0.0550(14) 0.0645(15) 0.0387(12) -0.0035(11) -0.0118(10) -0.0188(12)
C2 0.0600(14) 0.0498(13) 0.0490(13) -0.0113(10) -0.0110(11) -0.0192(11)
C3 0.0531(13) 0.0417(12) 0.0500(13) 0.0009(10) -0.0155(10) -0.0193(10)
C4 0.0474(12) 0.0412(12) 0.0383(11) 0.0033(9) -0.0135(9) -0.0207(10)
C5 0.0472(12) 0.0448(12) 0.0423(12) 0.0018(9) -0.0129(10) -0.0219(10)
C6 0.0696(16) 0.0450(13) 0.0531(14) -0.0012(10) -0.0144(12) -0.0251(12)
C7 0.085(2) 0.0519(15) 0.0761(19) 0.0063(13) -0.0143(15) -0.0280(14)
C8 0.0738(18) 0.0601(16) 0.0669(17) 0.0188(13) -0.0181(14) -0.0189(14)
C9 0.0574(14) 0.0630(15) 0.0474(14) 0.0118(11) -0.0154(11) -0.0265(12)
C10 0.0453(12) 0.0536(13) 0.0414(12) 0.0032(10) -0.0079(10) -0.0237(11)
C11 0.0699(17) 0.091(2) 0.0467(15) 0.0150(14) -0.0195(13) -0.0319(16)
C12 0.0545(15) 0.0567(15) 0.0716(17) -0.0012(13) -0.0191(13) -0.0114(12)
C13 0.0507(13) 0.0489(13) 0.0460(13) 0.0036(10) -0.0171(10) -0.0245(11)
C14 0.106(2) 0.086(2) 0.0616(17) 0.0157(14) -0.0507(16) -0.0517(18)
C15 0.0504(13) 0.0472(12) 0.0414(12) 0.0014(9) -0.0125(10) -0.0207(10)
C16 0.0545(14) 0.0540(14) 0.0530(14) 0.0073(11) -0.0134(11) -0.0277(12)
C17 0.0740(18) 0.0706(18) 0.085(2) 0.0176(15) -0.0314(16) -0.0427(15)

loop_
_atom_type_symbol
_atom_type_description
_atom_type_scat_dispersion_real
_atom_type_scat_dispersion_imag
_atom_type_scat_source
C C 0.0181 0.0091 'International Tables Vol C Tables 4.2.6.8 and 6.1.1.4'
H H 0.0000 0.0000 'International Tables Vol C Tables 4.2.6.8 and 6.1.1.4'
O O 0.0492 0.0322 'International Tables Vol C Tables 4.2.6.8 and 6.1.1.4'

loop_
_geom_angle_atom_site_label_1
_geom_angle_atom_site_label_2
_geom_angle_atom_site_label_3
_geom_angle
C11 O1 C1 108.41(19)
C13 O4 C14 116.35(19)
O1 C1 C10 104.59(19)
O1 C1 C2 114.0(2)
C10 C1 C2 110.48(18)
O1 C1 H1 109.2
C10 C1 H1 109.2
C2 C1 H1 109.2
C1 C2 C3 108.89(19)
C1 C2 H2A 109.9
C3 C2 H2A 109.9
C1 C2 H2B 109.9
C3 C2 H2B 109.9
H2A C2 H2B 108.3
C2 C3 C12 111.8(2)
C2 C3 C4 111.07(18)
C12 C3 C4 112.92(19)
C2 C3 H3 106.9
C12 C3 H3 106.9
C4 C3 H3 106.9
C13 C4 C15 106.44(17)
C13 C4 C3 107.10(17)
C15 C4 C3 109.97(17)
C13 C4 C5 112.55(17)
C15 C4 C5 109.66(17)
C3 C4 C5 110.98(17)
C10 C5 C6 108.40(18)
C10 C5 C4 108.39(17)
C6 C5 C4 116.43(18)
C10 C5 H5 107.8
C6 C5 H5 107.8
C4 C5 H5 107.8
C7 C6 C5 113.4(2)
C7 C6 H6B 108.9
C5 C6 H6B 108.9
C7 C6 H6A 108.9
C5 C6 H6A 108.9
H6B C6 H6A 107.7
C6 C7 C8 111.2(2)
C6 C7 H7B 109.4
C8 C7 H7B 109.4
C6 C7 H7A 109.4
C8 C7 H7A 109.4
H7B C7 H7A 108.0
C9 C8 C7 108.1(2)
C9 C8 H8B 110.1
C7 C8 H8B 110.1
C9 C8 H8A 110.1
C7 C8 H8A 110.1
H8B C8 H8A 108.4
C10 C9 C11 108.0(2)
C10 C9 C8 124.3(2)
C11 C9 C8 127.6(2)
C9 C10 C1 110.0(2)
C9 C10 C5 126.9(2)
C1 C10 C5 122.87(19)
O2 C11 O1 120.9(3)
O2 C11 C9 130.3(3)
O1 C11 C9 108.9(2)
C3 C12 H12C 109.5
C3 C12 H12B 109.5
H12C C12 H12B 109.5
C3 C12 H12A 109.5
H12C C12 H12A 109.5
H12B C12 H12A 109.5
O3 C13 O4 121.8(2)
O3 C13 C4 123.2(2)
O4 C13 C4 114.95(18)
O4 C14 H14C 109.5
O4 C14 H14B 109.5
H14C C14 H14B 109.5
O4 C14 H14A 109.5
H14C C14 H14A 109.5
H14B C14 H14A 109.5
C16 C15 C4 116.72(18)
C16 C15 H15A 108.1
C4 C15 H15A 108.1
C16 C15 H15B 108.1
C4 C15 H15B 108.1
H15A C15 H15B 107.3
C17 C16 C15 124.3(2)
C17 C16 H16 117.8
C15 C16 H16 117.8
C16 C17 H17B 120.0
C16 C17 H17A 120.0
H17B C17 H17A 120.0

loop_
_geom_bond_atom_site_label_1
_geom_bond_atom_site_label_2
_geom_bond_distance
O1 C11 1.371(4)
O1 C1 1.446(3)
O2 C11 1.206(3)
O3 C13 1.197(3)
O4 C13 1.320(3)
O4 C14 1.449(3)
C1 C10 1.486(3)
C1 C2 1.508(3)
C1 H1 0.9800
C2 C3 1.532(3)
C2 H2A 0.9700
C2 H2B 0.9700
C3 C12 1.533(3)
C3 C4 1.562(3)
C3 H3 0.9800
C4 C13 1.526(3)
C4 C15 1.561(3)
C4 C5 1.576(3)
C5 C10 1.494(3)
C5 C6 1.542(3)
C5 H5 0.9800
C6 C7 1.513(3)
C6 H6B 0.9700
C6 H6A 0.9700
C7 C8 1.540(4)
C7 H7B 0.9700
C7 H7A 0.9700
C8 C9 1.487(4)
C8 H8B 0.9700
C8 H8A 0.9700
C9 C10 1.323(3)
C9 C11 1.467(4)
C12 H12C 0.9600
C12 H12B 0.9600
C12 H12A 0.9600
C14 H14C 0.9600
C14 H14B 0.9600
C14 H14A 0.9600
C15 C16 1.498(3)
C15 H15A 0.9700
C15 H15B 0.9700
C16 C17 1.296(4)
C16 H16 0.9300
C17 H17B 0.9300
C17 H17A 0.9300

loop_
_geom_torsion_atom_site_label_1
_geom_torsion_atom_site_label_2
_geom_torsion_atom_site_label_3
_geom_torsion_atom_site_label_4
_geom_torsion
C11 O1 C1 C10 3.3(3)
C11 O1 C1 C2 124.1(2)
O1 C1 C2 C3 -171.28(19)
C10 C1 C2 C3 -53.8(3)
C1 C2 C3 C12 -64.7(2)
C1 C2 C3 C4 62.5(2)
C2 C3 C4 C13 177.96(18)
C12 C3 C4 C13 -55.5(2)
C2 C3 C4 C15 62.7(2)
C12 C3 C4 C15 -170.79(19)
C2 C3 C4 C5 -58.8(2)
C12 C3 C4 C5 67.7(2)
C13 C4 C5 C10 165.45(18)
C15 C4 C5 C10 -76.3(2)
C3 C4 C5 C10 45.4(2)
C13 C4 C5 C6 -72.1(2)
C15 C4 C5 C6 46.2(2)
C3 C4 C5 C6 167.90(19)
C10 C5 C6 C7 -36.8(3)
C4 C5 C6 C7 -159.3(2)
C5 C6 C7 C8 62.3(3)
C6 C7 C8 C9 -49.0(3)
C7 C8 C9 C10 16.9(4)
C7 C8 C9 C11 -164.3(2)
C11 C9 C10 C1 1.8(3)
C8 C9 C10 C1 -179.2(2)
C11 C9 C10 C5 -172.6(2)
C8 C9 C10 C5 6.4(4)
O1 C1 C10 C9 -3.2(3)
C2 C1 C10 C9 -126.3(2)
O1 C1 C10 C5 171.47(19)
C2 C1 C10 C5 48.4(3)
C6 C5 C10 C9 3.3(3)
C4 C5 C10 C9 130.6(2)
C6 C5 C10 C1 -170.4(2)
C4 C5 C10 C1 -43.2(3)
C1 O1 C11 O2 177.8(3)
C1 O1 C11 C9 -2.4(3)
C10 C9 C11 O2 -179.8(3)
C8 C9 C11 O2 1.2(5)
C10 C9 C11 O1 0.3(3)
C8 C9 C11 O1 -178.6(2)
C14 O4 C13 O3 -0.1(4)
C14 O4 C13 C4 178.9(2)
C15 C4 C13 O3 63.1(3)
C3 C4 C13 O3 -54.5(3)
C5 C4 C13 O3 -176.8(2)
C15 C4 C13 O4 -115.9(2)
C3 C4 C13 O4 126.5(2)
C5 C4 C13 O4 4.3(3)
C13 C4 C15 C16 -71.3(2)
C3 C4 C15 C16 44.4(2)
C5 C4 C15 C16 166.71(18)
C4 C15 C16 C17 -128.5(3)
